data_7031310
loop_
_publ_author_name
'Arnold, Polly L.'
'Cadenbach, Thomas'
'Marr, Isobel H.'
'Fyfe, Andrew A.'
'Bell, Nicola L.'
'Bellabarba, Ronan'
'Tooze, Robert P.'
'Love, Jason B.'

_publ_section_title
;
 Homo- and heteroleptic alkoxycarbene f-element complexes and their
 reactivity towards acidic N-H and C-H bonds.
;
_journal_issue 38
_journal_name_full 'Dalton transactions (Cambridge, England : 2003)'
_journal_page_first 14346
_journal_page_last 14358
_journal_paper_doi 10.1039/c4dt01442a
_journal_volume 43
_journal_year 2014
_chemical_formula_moiety 'C20 H27 N2 O Sc'
_chemical_formula_sum 'C20 H27 N2 O Sc'
_chemical_formula_weight 356.39
_chemical_name_systematic
;
 ?
;
_space_group_crystal_system orthorhombic
_space_group_IT_number 33
_space_group_name_Hall 'P 2c -2n'
_space_group_name_H-M_alt 'P n a 21'
_symmetry_space_group_name_Hall 'P 2c -2n'
_symmetry_space_group_name_H-M 'P n a 21'
_atom_sites_solution_hydrogens geom
_audit_creation_method SHELXL-2014
_cell_angle_alpha 90
_cell_angle_beta 90
_cell_angle_gamma 90
_cell_formula_units_Z 4
_cell_length_a 16.7257(3)
_cell_length_b 8.10390(10)
_cell_length_c 13.9844(3)
_cell_measurement_reflns_used 6561
_cell_measurement_temperature 170(2)
_cell_measurement_theta_max 29.4260
_cell_measurement_theta_min 3.7850
_cell_volume 1895.49(6)
_computing_cell_refinement
;
CrysAlisPro, Agilent Technologies,
Version 1.171.36.24 (release 03-12-2012 CrysAlis171 .NET)
(compiled Dec  3 2012,18:21:49)
;
_computing_data_collection
;
CrysAlisPro, Agilent Technologies,
Version 1.171.36.24 (release 03-12-2012 CrysAlis171 .NET)
(compiled Dec  3 2012,18:21:49)
;
_computing_data_reduction
;
CrysAlisPro, Agilent Technologies,
Version 1.171.36.24 (release 03-12-2012 CrysAlis171 .NET)
(compiled Dec  3 2012,18:21:49)
;
_computing_molecular_graphics ortep
_computing_publication_material ortep
_computing_structure_refinement 'SHELXL-2014 (Sheldrick, SHELXL-2014)'
_computing_structure_solution SIR-92
_diffrn_ambient_temperature 170(2)
_diffrn_detector_area_resol_mean 16.1042
_diffrn_measured_fraction_theta_full 0.998
_diffrn_measured_fraction_theta_max 0.998
_diffrn_measurement_device_type 'Xcalibur, Eos'
_diffrn_measurement_method '\w scans'
_diffrn_radiation_monochromator graphite
_diffrn_radiation_source 'Enhance (Mo) X-ray Source'
_diffrn_radiation_type MoK\a
_diffrn_radiation_wavelength 0.71073
_diffrn_reflns_av_R_equivalents 0.0301
_diffrn_reflns_av_unetI/netI 0.0290
_diffrn_reflns_Laue_measured_fraction_full 0.998
_diffrn_reflns_Laue_measured_fraction_max 0.998
_diffrn_reflns_limit_h_max 21
_diffrn_reflns_limit_h_min -21
_diffrn_reflns_limit_k_max 10
_diffrn_reflns_limit_k_min -10
_diffrn_reflns_limit_l_max 18
_diffrn_reflns_limit_l_min -18
_diffrn_reflns_number 17354
_diffrn_reflns_point_group_measured_fraction_full 0.997
_diffrn_reflns_point_group_measured_fraction_max 0.994
_diffrn_reflns_theta_full 25.242
_diffrn_reflns_theta_max 27.482
_diffrn_reflns_theta_min 2.905
_exptl_absorpt_coefficient_mu 0.396
_exptl_absorpt_correction_T_max 1.00000
_exptl_absorpt_correction_T_min 0.95668
_exptl_absorpt_correction_type multi-scan
_exptl_absorpt_process_details
;
CrysAlisPro, Agilent Technologies,
Version 1.171.36.24 (release 03-12-2012 CrysAlis171 .NET)
(compiled Dec  3 2012,18:21:49)
Empirical absorption correction using spherical harmonics,
 implemented in SCALE3 ABSPACK scaling algorithm.
;
_exptl_crystal_colour yellow
_exptl_crystal_density_diffrn 1.249
_exptl_crystal_density_method 'not measured'
_exptl_crystal_description block
_exptl_crystal_F_000 760
_exptl_crystal_size_max 0.7740
_exptl_crystal_size_mid 0.3647
_exptl_crystal_size_min 0.2273
_refine_diff_density_max 0.192
_refine_diff_density_min -0.178
_refine_diff_density_rms 0.033
_refine_ls_abs_structure_details
;
 Flack x determined using 1746 quotients [(I+)-(I-)]/[(I+)+(I-)]
 (Parsons, Flack and Wagner, Acta Cryst. B69 (2013) 249-259).
;
_refine_ls_abs_structure_Flack 0.002(11)
_refine_ls_extinction_method none
_refine_ls_goodness_of_fit_ref 1.045
_refine_ls_hydrogen_treatment constr
_refine_ls_matrix_type full
_refine_ls_number_parameters 221
_refine_ls_number_reflns 4341
_refine_ls_number_restraints 1
_refine_ls_restrained_S_all 1.044
_refine_ls_R_factor_all 0.0349
_refine_ls_R_factor_gt 0.0295
_refine_ls_shift/su_max 0.001
_refine_ls_shift/su_mean 0.000
_refine_ls_structure_factor_coef Fsqd
_refine_ls_weighting_details 'w=1/[\s^2^(Fo^2^)+(0.0333P)^2^+0.1626P] where P=(Fo^2^+2Fc^2^)/3'
_refine_ls_weighting_scheme calc
_refine_ls_wR_factor_gt 0.0658
_refine_ls_wR_factor_ref 0.0686
_reflns_Friedel_coverage 0.913
_reflns_Friedel_fraction_full 0.995
_reflns_Friedel_fraction_max 0.990
_reflns_number_gt 3941
_reflns_number_total 4341
_reflns_threshold_expression 'I > 2\s(I)'
_cod_data_source_file c4dt01442a2.cif
_cod_data_source_block 1-Sc
_cod_depositor_comments 'Adding full bibliography for 7031309--7031319.cif.'
_cod_database_code 7031310
_shelx_space_group_comment
;
The symmetry employed for this shelxl refinement is uniquely defined
by the following loop, which should always be used as a source of
symmetry information in preference to the above space-group names.
They are only intended as comments.
;
_shelxl_version_number 2014-3

loop_
_space_group_symop_operation_xyz
'x, y, z'
'-x, -y, z+1/2'
'-x+1/2, y+1/2, z+1/2'
'x+1/2, -y+1/2, z'

loop_
_atom_site_label
_atom_site_type_symbol
_atom_site_fract_x
_atom_site_fract_y
_atom_site_fract_z
_atom_site_U_iso_or_equiv
_atom_site_adp_type
_atom_site_occupancy
_atom_site_site_symmetry_order
_atom_site_calc_flag
_atom_site_refinement_flags_posn
_atom_site_refinement_flags_adp
C1 C 0.80353(18) 0.4760(5) 0.6623(2) 0.0570(9) Uani 1 1 d . .
H1A H 0.8127 0.3752 0.6251 0.086 Uiso 1 1 calc R U
H1B H 0.7927 0.5680 0.6187 0.086 Uiso 1 1 calc R U
H1C H 0.7576 0.4600 0.7048 0.086 Uiso 1 1 calc R U
C2 C 0.8665(2) 0.6702(4) 0.7806(2) 0.0543(8) Uani 1 1 d . .
H2A H 0.8212 0.6563 0.8244 0.082 Uiso 1 1 calc R U
H2B H 0.8563 0.7641 0.7382 0.082 Uiso 1 1 calc R U
H2C H 0.9152 0.6907 0.8176 0.082 Uiso 1 1 calc R U
C3 C 0.87687(14) 0.5142(3) 0.7211(2) 0.0354(6) Uani 1 1 d . .
H3 H 0.9224 0.5329 0.6760 0.042 Uiso 1 1 calc R U
C4 C 0.84286(16) 0.2865(4) 0.8375(2) 0.0404(6) Uani 1 1 d . .
H4 H 0.7875 0.3099 0.8440 0.048 Uiso 1 1 calc R U
C5 C 0.88287(16) 0.1651(4) 0.8799(2) 0.0392(6) Uani 1 1 d . .
H5 H 0.8615 0.0854 0.9227 0.047 Uiso 1 1 calc R U
C6 C 0.97164(14) 0.3047(3) 0.78821(16) 0.0258(5) Uani 1 1 d . .
C7 C 1.02154(14) 0.0515(3) 0.87357(18) 0.0287(5) Uani 1 1 d . .
H7A H 1.0249 -0.0283 0.8201 0.034 Uiso 1 1 calc R U
H7B H 1.0035 -0.0097 0.9309 0.034 Uiso 1 1 calc R U
C8 C 1.10512(14) 0.1210(3) 0.89266(17) 0.0279(5) Uani 1 1 d . .
C9 C 1.10266(19) 0.2462(4) 0.97447(19) 0.0430(7) Uani 1 1 d . .
H9A H 1.1561 0.2932 0.9839 0.065 Uiso 1 1 calc R U
H9B H 1.0854 0.1911 1.0333 0.065 Uiso 1 1 calc R U
H9C H 1.0649 0.3346 0.9587 0.065 Uiso 1 1 calc R U
C10 C 1.15843(16) -0.0239(3) 0.9215(2) 0.0385(6) Uani 1 1 d . .
H10A H 1.1636 -0.1002 0.8675 0.058 Uiso 1 1 calc R U
H10B H 1.1344 -0.0817 0.9759 0.058 Uiso 1 1 calc R U
H10C H 1.2114 0.0174 0.9395 0.058 Uiso 1 1 calc R U
C11 C 1.01849(18) 0.1110(4) 0.6130(2) 0.0417(6) Uani 1 1 d . .
H11 H 0.9818 0.0423 0.6463 0.050 Uiso 1 1 calc R U
C12 C 1.09940(17) 0.0819(3) 0.6021(2) 0.0381(6) Uani 1 1 d . .
H12 H 1.1280 -0.0106 0.6261 0.046 Uiso 1 1 calc R U
C13 C 1.13170(19) 0.2118(4) 0.5498(2) 0.0436(7) Uani 1 1 d . .
H13 H 1.1864 0.2248 0.5329 0.052 Uiso 1 1 calc R U
C14 C 1.0694(2) 0.3203(4) 0.5262(2) 0.0473(8) Uani 1 1 d . .
H14 H 1.0743 0.4181 0.4891 0.057 Uiso 1 1 calc R U
C15 C 0.9997(2) 0.2604(4) 0.56612(19) 0.0470(7) Uani 1 1 d . .
H15 H 0.9484 0.3105 0.5627 0.056 Uiso 1 1 calc R U
C16 C 1.1573(2) 0.5971(4) 0.6414(3) 0.0618(10) Uani 1 1 d . .
H16 H 1.1683 0.6051 0.5749 0.074 Uiso 1 1 calc R U
C17 C 1.20824(17) 0.5346(3) 0.7104(4) 0.0598(8) Uani 1 1 d . .
H17 H 1.2598 0.4893 0.6993 0.072 Uiso 1 1 calc R U
C18 C 1.1714(2) 0.5494(4) 0.7976(3) 0.0555(9) Uani 1 1 d . .
H18 H 1.1941 0.5190 0.8574 0.067 Uiso 1 1 calc R U
C19 C 1.0962(2) 0.6153(4) 0.7846(3) 0.0561(10) Uani 1 1 d . .
H19 H 1.0577 0.6359 0.8331 0.067 Uiso 1 1 calc R U
C20 C 1.08712(19) 0.6463(3) 0.6866(3) 0.0573(13) Uani 1 1 d . .
H20 H 1.0414 0.6924 0.6564 0.069 Uiso 1 1 calc R U
N1 N 0.89751(12) 0.3723(3) 0.78217(15) 0.0303(5) Uani 1 1 d . .
N2 N 0.96150(12) 0.1769(2) 0.84997(14) 0.0283(4) Uani 1 1 d . .
O1 O 1.13419(9) 0.19417(19) 0.80945(12) 0.0267(4) Uani 1 1 d . .
Sc1 Sc 1.09305(2) 0.33506(5) 0.70747(4) 0.02361(11) Uani 1 1 d . .

loop_
_atom_site_aniso_label
_atom_site_aniso_U_11
_atom_site_aniso_U_22
_atom_site_aniso_U_33
_atom_site_aniso_U_23
_atom_site_aniso_U_13
_atom_site_aniso_U_12
C1 0.0366(16) 0.086(2) 0.0484(17) 0.0268(18) -0.0080(13) -0.0072(16)
C2 0.064(2) 0.0453(17) 0.054(2) 0.0074(15) 0.0057(17) 0.0202(15)
C3 0.0305(11) 0.0396(13) 0.0360(16) 0.0117(12) 0.0014(11) 0.0039(10)
C4 0.0286(13) 0.0500(16) 0.0426(15) 0.0143(13) 0.0111(11) 0.0049(12)
C5 0.0304(13) 0.0471(16) 0.0401(15) 0.0151(13) 0.0102(12) -0.0005(11)
C6 0.0281(11) 0.0269(11) 0.0225(11) -0.0017(9) -0.0010(9) -0.0006(9)
C7 0.0309(12) 0.0255(12) 0.0297(12) 0.0070(10) -0.0009(10) -0.0009(10)
C8 0.0286(12) 0.0300(12) 0.0252(12) 0.0006(10) -0.0029(9) -0.0026(10)
C9 0.0550(19) 0.0460(17) 0.0281(14) -0.0079(13) -0.0039(12) -0.0059(14)
C10 0.0321(14) 0.0391(14) 0.0443(15) 0.0115(13) -0.0046(12) -0.0017(11)
C11 0.0499(17) 0.0464(15) 0.0290(13) -0.0124(13) -0.0032(12) -0.0145(13)
C12 0.0564(18) 0.0300(13) 0.0280(13) -0.0084(11) -0.0084(12) 0.0028(12)
C13 0.0471(17) 0.0521(17) 0.0316(15) -0.0091(14) 0.0090(13) 0.0011(14)
C14 0.077(2) 0.0413(16) 0.0238(13) 0.0008(12) -0.0023(14) 0.0061(15)
C15 0.0500(17) 0.0587(18) 0.0323(15) -0.0183(14) -0.0138(13) 0.0112(15)
C16 0.078(3) 0.0447(19) 0.063(2) 0.0131(17) 0.006(2) -0.0331(19)
C17 0.0390(14) 0.0372(14) 0.103(3) 0.003(2) 0.000(2) -0.0182(11)
C18 0.068(2) 0.0312(15) 0.068(2) -0.0029(15) -0.0272(19) -0.0207(15)
C19 0.065(2) 0.0242(13) 0.079(3) -0.0164(17) 0.0156(19) -0.0146(14)
C20 0.0525(18) 0.0237(13) 0.096(4) 0.0139(16) -0.0222(19) -0.0107(12)
N1 0.0280(10) 0.0330(11) 0.0300(11) 0.0064(9) 0.0040(9) 0.0035(8)
N2 0.0271(10) 0.0298(11) 0.0280(10) 0.0049(9) 0.0022(8) -0.0005(8)
O1 0.0260(8) 0.0284(8) 0.0256(8) 0.0016(7) -0.0005(7) -0.0026(7)
Sc1 0.02478(19) 0.02195(18) 0.02408(19) -0.0006(2) 0.0011(2) -0.00502(15)

loop_
_atom_type_symbol
_atom_type_description
_atom_type_scat_dispersion_real
_atom_type_scat_dispersion_imag
_atom_type_scat_source
C C 0.0033 0.0016 'International Tables Vol C Tables 4.2.6.8 and 6.1.1.4'
H H 0.0000 0.0000 'International Tables Vol C Tables 4.2.6.8 and 6.1.1.4'
N N 0.0061 0.0033 'International Tables Vol C Tables 4.2.6.8 and 6.1.1.4'
O O 0.0106 0.0060 'International Tables Vol C Tables 4.2.6.8 and 6.1.1.4'
Sc Sc 0.2519 0.3716 'International Tables Vol C Tables 4.2.6.8 and 6.1.1.4'

loop_
_geom_angle_atom_site_label_1
_geom_angle_atom_site_label_2
_geom_angle_atom_site_label_3
_geom_angle
C3 C1 H1A 109.5
C3 C1 H1B 109.5
H1A C1 H1B 109.5
C3 C1 H1C 109.5
H1A C1 H1C 109.5
H1B C1 H1C 109.5
C3 C2 H2A 109.5
C3 C2 H2B 109.5
H2A C2 H2B 109.5
C3 C2 H2C 109.5
H2A C2 H2C 109.5
H2B C2 H2C 109.5
N1 C3 C1 110.3(2)
N1 C3 C2 111.0(2)
C1 C3 C2 112.0(3)
N1 C3 H3 107.8
C1 C3 H3 107.8
C2 C3 H3 107.8
C5 C4 N1 106.8(2)
C5 C4 H4 126.6
N1 C4 H4 126.6
C4 C5 N2 107.0(2)
C4 C5 H5 126.5
N2 C5 H5 126.5
N1 C6 N2 103.5(2)
N1 C6 Sc1 136.12(17)
N2 C6 Sc1 119.72(16)
N2 C7 C8 114.2(2)
N2 C7 H7A 108.7
C8 C7 H7A 108.7
N2 C7 H7B 108.7
C8 C7 H7B 108.7
H7A C7 H7B 107.6
O1 C8 C10 110.1(2)
O1 C8 C9 110.6(2)
C10 C8 C9 109.1(2)
O1 C8 C7 109.25(19)
C10 C8 C7 107.2(2)
C9 C8 C7 110.5(2)
C8 C9 H9A 109.5
C8 C9 H9B 109.5
H9A C9 H9B 109.5
C8 C9 H9C 109.5
H9A C9 H9C 109.5
H9B C9 H9C 109.5
C8 C10 H10A 109.5
C8 C10 H10B 109.5
H10A C10 H10B 109.5
C8 C10 H10C 109.5
H10A C10 H10C 109.5
H10B C10 H10C 109.5
C12 C11 C15 108.3(3)
C12 C11 Sc1 72.66(15)
C15 C11 Sc1 74.98(16)
C12 C11 H11 125.9
C15 C11 H11 125.9
Sc1 C11 H11 118.4
C11 C12 C13 108.0(3)
C11 C12 Sc1 75.88(15)
C13 C12 Sc1 73.07(16)
C11 C12 H12 126.0
C13 C12 H12 126.0
Sc1 C12 H12 117.1
C12 C13 C14 108.0(3)
C12 C13 Sc1 74.84(16)
C14 C13 Sc1 76.44(16)
C12 C13 H13 126.0
C14 C13 H13 126.0
Sc1 C13 H13 115.0
C15 C14 C13 108.2(3)
C15 C14 Sc1 75.35(16)
C13 C14 Sc1 71.50(16)
C15 C14 H14 125.9
C13 C14 H14 125.9
Sc1 C14 H14 119.1
C14 C15 C11 107.5(3)
C14 C15 Sc1 73.59(17)
C11 C15 Sc1 73.24(15)
C14 C15 H15 126.2
C11 C15 H15 126.2
Sc1 C15 H15 118.9
C17 C16 C20 108.0(3)
C17 C16 Sc1 72.68(16)
C20 C16 Sc1 73.68(17)
C17 C16 H16 126.0
C20 C16 H16 126.0
Sc1 C16 H16 119.5
C18 C17 C16 108.2(3)
C18 C17 Sc1 74.15(16)
C16 C17 Sc1 75.66(17)
C18 C17 H17 125.9
C16 C17 H17 125.9
Sc1 C17 H17 116.4
C17 C18 C19 109.0(3)
C17 C18 Sc1 74.21(17)
C19 C18 Sc1 74.09(17)
C17 C18 H18 125.5
C19 C18 H18 125.5
Sc1 C18 H18 118.1
C18 C19 C20 107.3(3)
C18 C19 Sc1 74.08(18)
C20 C19 Sc1 74.92(19)
C18 C19 H19 126.4
C20 C19 H19 126.4
Sc1 C19 H19 116.8
C16 C20 C19 107.5(3)
C16 C20 Sc1 74.63(18)
C19 C20 Sc1 72.88(19)
C16 C20 H20 126.2
C19 C20 H20 126.2
Sc1 C20 H20 118.2
C6 N1 C4 111.4(2)
C6 N1 C3 124.4(2)
C4 N1 C3 124.1(2)
C6 N2 C5 111.3(2)
C6 N2 C7 125.8(2)
C5 N2 C7 122.4(2)
C8 O1 Sc1 137.38(14)
O1 Sc1 C6 83.78(7)
O1 Sc1 C13 108.60(9)
C6 Sc1 C13 127.41(9)
O1 Sc1 C18 81.60(9)
C6 Sc1 C18 106.47(11)
C13 Sc1 C18 125.59(12)
O1 Sc1 C19 101.97(11)
C6 Sc1 C19 84.61(10)
C13 Sc1 C19 137.06(12)
C18 Sc1 C19 31.82(11)
O1 Sc1 C17 95.40(11)
C6 Sc1 C17 136.51(12)
C13 Sc1 C17 94.18(14)
C18 Sc1 C17 31.65(13)
C19 Sc1 C17 52.87(12)
O1 Sc1 C12 86.35(8)
C6 Sc1 C12 103.45(9)
C13 Sc1 C12 32.10(10)
C18 Sc1 C12 146.17(11)
C19 Sc1 C12 169.12(11)
C17 Sc1 C12 119.94(12)
O1 Sc1 C20 132.72(10)
C6 Sc1 C20 97.25(10)
C13 Sc1 C20 107.72(12)
C18 Sc1 C20 52.60(11)
C19 Sc1 C20 32.20(14)
C17 Sc1 C20 52.68(10)
C12 Sc1 C20 137.74(12)
O1 Sc1 C16 127.05(10)
C6 Sc1 C16 128.92(11)
C13 Sc1 C16 84.52(12)
C18 Sc1 C16 52.23(11)
C19 Sc1 C16 52.78(12)
C17 Sc1 C16 31.66(12)
C12 Sc1 C16 116.52(11)
C20 Sc1 C16 31.69(12)
O1 Sc1 C11 97.66(8)
C6 Sc1 C11 75.65(8)
C13 Sc1 C11 52.48(10)
C18 Sc1 C11 177.63(12)
C19 Sc1 C11 150.38(11)
C17 Sc1 C11 146.58(13)
C12 Sc1 C11 31.45(9)
C20 Sc1 C11 128.58(11)
C16 Sc1 C11 127.33(11)
O1 Sc1 C14 138.43(9)
C6 Sc1 C14 109.77(10)
C13 Sc1 C14 32.06(10)
C18 Sc1 C14 127.39(12)
C19 Sc1 C14 117.95(12)
C17 Sc1 C14 99.43(15)
C12 Sc1 C14 52.67(9)
C20 Sc1 C14 85.79(12)
C16 Sc1 C14 75.31(12)
C11 Sc1 C14 52.04(10)
O1 Sc1 C15 129.29(9)
C6 Sc1 C15 79.64(9)
C13 Sc1 C15 52.48(10)
C18 Sc1 C15 149.10(11)
C19 Sc1 C15 123.43(12)
C17 Sc1 C15 128.63(14)
C12 Sc1 C15 52.49(9)
C20 Sc1 C15 96.92(11)
C16 Sc1 C15 99.90(12)
C11 Sc1 C15 31.77(10)
C14 Sc1 C15 31.06(10)

loop_
_geom_bond_atom_site_label_1
_geom_bond_atom_site_label_2
_geom_bond_distance
C1 C3 1.509(4)
C1 H1A 0.9800
C1 H1B 0.9800
C1 H1C 0.9800
C2 C3 1.524(4)
C2 H2A 0.9800
C2 H2B 0.9800
C2 H2C 0.9800
C3 N1 1.473(3)
C3 H3 1.0000
C4 C5 1.329(4)
C4 N1 1.385(3)
C4 H4 0.9500
C5 N2 1.383(3)
C5 H5 0.9500
C6 N1 1.358(3)
C6 N2 1.359(3)
C6 Sc1 2.337(2)
C7 N2 1.466(3)
C7 C8 1.531(3)
C7 H7A 0.9900
C7 H7B 0.9900
C8 O1 1.393(3)
C8 C10 1.529(4)
C8 C9 1.530(4)
C9 H9A 0.9800
C9 H9B 0.9800
C9 H9C 0.9800
C10 H10A 0.9800
C10 H10B 0.9800
C10 H10C 0.9800
C11 C12 1.382(4)
C11 C15 1.413(4)
C11 Sc1 2.569(3)
C11 H11 0.9500
C12 C13 1.392(4)
C12 Sc1 2.528(3)
C12 H12 0.9500
C13 C14 1.403(4)
C13 Sc1 2.506(3)
C13 H13 0.9500
C14 C15 1.382(5)
C14 Sc1 2.569(3)
C14 H14 0.9500
C15 Sc1 2.591(3)
C15 H15 0.9500
C16 C17 1.383(5)
C16 C20 1.391(5)
C16 Sc1 2.553(3)
C16 H16 0.9500
C17 C18 1.372(6)
C17 Sc1 2.516(2)
C17 H17 0.9500
C18 C19 1.379(5)
C18 Sc1 2.515(3)
C18 H18 0.9500
C19 C20 1.402(6)
C19 Sc1 2.515(3)
C19 H19 0.9500
C20 Sc1 2.541(3)
C20 H20 0.9500
O1 Sc1 1.9521(17)

loop_
_geom_torsion_atom_site_label_1
_geom_torsion_atom_site_label_2
_geom_torsion_atom_site_label_3
_geom_torsion_atom_site_label_4
_geom_torsion
N1 C4 C5 N2 -0.3(3)
N2 C7 C8 O1 -63.9(3)
N2 C7 C8 C10 176.8(2)
N2 C7 C8 C9 58.0(3)
C15 C11 C12 C13 0.5(3)
Sc1 C11 C12 C13 -66.58(19)
C15 C11 C12 Sc1 67.12(19)
C11 C12 C13 C14 -1.4(3)
Sc1 C12 C13 C14 -69.9(2)
C11 C12 C13 Sc1 68.47(19)
C12 C13 C14 C15 1.8(3)
Sc1 C13 C14 C15 -67.0(2)
C12 C13 C14 Sc1 68.8(2)
C13 C14 C15 C11 -1.4(3)
Sc1 C14 C15 C11 -65.91(18)
C13 C14 C15 Sc1 64.5(2)
C12 C11 C15 C14 0.6(3)
Sc1 C11 C15 C14 66.15(19)
C12 C11 C15 Sc1 -65.59(18)
C20 C16 C17 C18 -1.9(3)
Sc1 C16 C17 C18 -67.6(2)
C20 C16 C17 Sc1 65.8(2)
C16 C17 C18 C19 2.1(3)
Sc1 C17 C18 C19 -66.5(2)
C16 C17 C18 Sc1 68.6(2)
C17 C18 C19 C20 -1.6(3)
Sc1 C18 C19 C20 -68.2(2)
C17 C18 C19 Sc1 66.6(2)
C17 C16 C20 C19 0.9(3)
Sc1 C16 C20 C19 66.0(2)
C17 C16 C20 Sc1 -65.1(2)
C18 C19 C20 C16 0.4(3)
Sc1 C19 C20 C16 -67.2(2)
C18 C19 C20 Sc1 67.6(2)
N2 C6 N1 C4 -1.0(3)
Sc1 C6 N1 C4 169.0(2)
N2 C6 N1 C3 -178.4(2)
Sc1 C6 N1 C3 -8.4(4)
C5 C4 N1 C6 0.8(3)
C5 C4 N1 C3 178.2(3)
C1 C3 N1 C6 130.0(3)
C2 C3 N1 C6 -105.3(3)
C1 C3 N1 C4 -47.1(4)
C2 C3 N1 C4 77.7(3)
N1 C6 N2 C5 0.8(3)
Sc1 C6 N2 C5 -171.20(18)
N1 C6 N2 C7 173.0(2)
Sc1 C6 N2 C7 0.9(3)
C4 C5 N2 C6 -0.4(3)
C4 C5 N2 C7 -172.8(3)
C8 C7 N2 C6 44.9(3)
C8 C7 N2 C5 -143.7(2)
C10 C8 O1 Sc1 159.29(17)
C9 C8 O1 Sc1 -80.0(3)
C7 C8 O1 Sc1 41.8(3)
